data_1560558
loop_
_publ_author_name
'Wang, Yi'
'Suen, Nian-Tzu'
'Kunene, Thabiso'
'Stoyko, Stanislav'
'Bobev, Svilen'

_publ_section_title
;
 Synthesis and structural characterization of the Zintl phases
 Na3Ca3TrPn4, Na3Sr3TrPn4, and Na3Eu3TrPn4 (Tr=Al, Ga, In; Pn=P, As, Sb)
;
_journal_name_full 'Journal of Solid State Chemistry'
_journal_page_first 160
_journal_page_last 168
_journal_paper_doi 10.1016/j.jssc.2017.02.026
_journal_volume 249
_journal_year 2017
_chemical_formula_sum 'Eu2.42 Ga Na3.58 Sb4'
_chemical_formula_weight 1006.77
_space_group_IT_number 186
_space_group_name_Hall 'P 6c -2c'
_space_group_name_H-M_alt 'P 63 m c'
_symmetry_cell_setting hexagonal
_symmetry_space_group_name_H-M 'P 63 m c'
_atom_sites_solution_hydrogens .
_atom_sites_solution_primary direct
_atom_sites_solution_secondary difmap
_cell_angle_alpha 90.00
_cell_angle_beta 90.00
_cell_angle_gamma 120.00
_cell_formula_units_Z 2
_cell_length_a 10.1138(4)
_cell_length_b 10.1138(4)
_cell_length_c 7.8049(6)
_cell_measurement_reflns_used 1800
_cell_measurement_temperature 200(2)
_cell_measurement_theta_max 26.03
_cell_measurement_theta_min 2.33
_cell_volume 691.40(7)
_computing_cell_refinement 'Bruker SMART'
_computing_data_collection 'Bruker SMART'
_computing_data_reduction 'Bruker SAINT'
_computing_molecular_graphics 'Bruker SHELXTL'
_computing_publication_material 'Bruker SHELXTL'
_computing_structure_refinement 'SHELXL-97 (Sheldrick, 1997)'
_computing_structure_solution 'SHELXS-97 (Sheldrick, 1990)'
_diffrn_ambient_temperature 200(2)
_diffrn_measured_fraction_theta_full 1.000
_diffrn_measured_fraction_theta_max 1.000
_diffrn_measurement_device_type 'CCD area detector'
_diffrn_measurement_method 'phi and omega scans'
_diffrn_radiation_monochromator graphite
_diffrn_radiation_source 'fine-focus sealed tube'
_diffrn_radiation_type MoK\a
_diffrn_radiation_wavelength 0.71073
_diffrn_reflns_av_R_equivalents 0.0584
_diffrn_reflns_av_sigmaI/netI 0.0244
_diffrn_reflns_limit_h_max 13
_diffrn_reflns_limit_h_min -14
_diffrn_reflns_limit_k_max 14
_diffrn_reflns_limit_k_min -14
_diffrn_reflns_limit_l_max 10
_diffrn_reflns_limit_l_min -10
_diffrn_reflns_number 9917
_diffrn_reflns_theta_full 29.53
_diffrn_reflns_theta_max 29.53
_diffrn_reflns_theta_min 2.33
_exptl_absorpt_coefficient_mu 20.470
_exptl_absorpt_correction_T_max 0.5180
_exptl_absorpt_correction_T_min 0.2546
_exptl_absorpt_correction_type multi-scan
_exptl_absorpt_process_details SADABS
_exptl_crystal_colour grey
_exptl_crystal_density_diffrn 4.836
_exptl_crystal_density_method 'not measured'
_exptl_crystal_description irregular
_exptl_crystal_F_000 854
_exptl_crystal_size_max 0.09
_exptl_crystal_size_mid 0.05
_exptl_crystal_size_min 0.04
_refine_diff_density_max 1.216
_refine_diff_density_min -1.444
_refine_diff_density_rms 0.201
_refine_ls_abs_structure_details 'Flack H D (1983), Acta Cryst. A39, 876-881'
_refine_ls_abs_structure_Flack 0.02(3)
_refine_ls_extinction_method none
_refine_ls_goodness_of_fit_ref 1.115
_refine_ls_hydrogen_treatment .
_refine_ls_matrix_type full
_refine_ls_number_parameters 27
_refine_ls_number_reflns 749
_refine_ls_number_restraints 1
_refine_ls_restrained_S_all 1.114
_refine_ls_R_factor_all 0.0267
_refine_ls_R_factor_gt 0.0245
_refine_ls_shift/su_max 0.000
_refine_ls_shift/su_mean 0.000
_refine_ls_structure_factor_coef Fsqd
_refine_ls_weighting_details 'calc w=1/[\s^2^(Fo^2^)+(0.0133P)^2^+5.8591P] where P=(Fo^2^+2Fc^2^)/3'
_refine_ls_weighting_scheme calc
_refine_ls_wR_factor_gt 0.0501
_refine_ls_wR_factor_ref 0.0507
_reflns_number_gt 707
_reflns_number_total 749
_reflns_threshold_expression >2sigma(I)
_cod_data_source_file JSSC-2017-249-160.cif
_cod_data_source_block Na3Eu3GaSb4
_cod_depositor_comments
;
The following automatic conversions were performed:

data item '_symmetry_cell_setting' value 'Hexagonal' was changed to
'hexagonal' in accordance with the built-in table derived from the
CIF Core dictionary named 'cif_core.dic' version 2.4.5 last updated
on 2014-11-21.

Automatic conversion script
Id: cif_fix_values 8369 2020-08-20 11:38:08Z andrius 
;
_cod_original_sg_symbol_H-M P6(3)mc
_cod_database_code 1560558

loop_
_symmetry_equiv_pos_as_xyz
'x, y, z'
'-y, x-y, z'
'-x+y, -x, z'
'-x, -y, z+1/2'
'y, -x+y, z+1/2'
'x-y, x, z+1/2'
'-y, -x, z'
'-x+y, y, z'
'x, x-y, z'
'y, x, z+1/2'
'x-y, -y, z+1/2'
'-x, -x+y, z+1/2'

loop_
_atom_site_label
_atom_site_type_symbol
_atom_site_fract_x
_atom_site_fract_y
_atom_site_fract_z
_atom_site_U_iso_or_equiv
_atom_site_adp_type
_atom_site_occupancy
_atom_site_symmetry_multiplicity
_atom_site_calc_flag
_atom_site_refinement_flags
_atom_site_disorder_assembly
_atom_site_disorder_group
Na1A Na 0.1473(6) 0.8527(6) 0.0524(11) 0.0412(19) Uiso 0.756(16) 2 d SP . .
Na1B Na 0.1524(16) 0.8476(16) 0.917(3) 0.0412(19) Uiso 0.244(16) 2 d SP . .
Eu1 Eu 0.51541(3) 0.48459(3) 0.22215(11) 0.02201(19) Uani 0.807(3) 2 d SP . .
Na1 Na 0.51541(3) 0.48459(3) 0.22215(11) 0.02201(19) Uani 0.193(3) 2 d SP . .
Ga Ga 0.3333 0.6667 0.3554(2) 0.0149(4) Uani 1 6 d S . .
Sb1 Sb 0.18615(4) 0.81385(4) 0.45768(9) 0.01753(17) Uani 1 2 d S . .
Sb2 Sb 0.3333 0.6667 0.00006(14) 0.0160(3) Uani 1 6 d S . .

loop_
_atom_site_aniso_label
_atom_site_aniso_U_11
_atom_site_aniso_U_22
_atom_site_aniso_U_33
_atom_site_aniso_U_23
_atom_site_aniso_U_13
_atom_site_aniso_U_12
Eu1 0.0289(3) 0.0289(3) 0.0167(3) -0.00152(17) 0.00152(17) 0.0208(3)
Na1 0.0289(3) 0.0289(3) 0.0167(3) -0.00152(17) 0.00152(17) 0.0208(3)
Ga 0.0141(6) 0.0141(6) 0.0167(10) 0.000 0.000 0.0070(3)
Sb1 0.0143(2) 0.0143(2) 0.0221(3) -0.00180(18) 0.00180(18) 0.0056(2)
Sb2 0.0173(4) 0.0173(4) 0.0134(6) 0.000 0.000 0.00866(18)

loop_
_atom_type_symbol
_atom_type_description
_atom_type_scat_dispersion_real
_atom_type_scat_dispersion_imag
_atom_type_scat_source
Na Na 0.0362 0.0249 'International Tables Vol C Tables 4.2.6.8 and 6.1.1.4'
Ga Ga 0.2307 1.6083 'International Tables Vol C Tables 4.2.6.8 and 6.1.1.4'
Eu Eu -0.1578 3.6682 'International Tables Vol C Tables 4.2.6.8 and 6.1.1.4'
Sb Sb -0.5866 1.5461 'International Tables Vol C Tables 4.2.6.8 and 6.1.1.4'

loop_
_geom_angle_atom_site_label_1
_geom_angle_atom_site_label_2
_geom_angle_atom_site_label_3
_geom_angle
_geom_angle_site_symmetry_1
_geom_angle_site_symmetry_3
Na1B Na1A Sb1 77.7(6) 1_554 6_664
Na1B Na1A Sb1 77.7(6) 1_554 5_454
Sb1 Na1A Sb1 133.8(3) 6_664 5_454
Na1B Na1A Sb1 163.0(19) 1_554 .
Sb1 Na1A Sb1 107.49(16) 6_664 .
Sb1 Na1A Sb1 107.49(16) 5_454 .
Na1B Na1A Sb2 78.0(18) 1_554 .
Sb1 Na1A Sb2 106.08(19) 6_664 .
Sb1 Na1A Sb2 106.08(19) 5_454 .
Sb1 Na1A Sb2 85.0(2) . .
Na1B Na1A Na1 109.8(10) 1_554 2_665
Sb1 Na1A Na1 60.68(4) 6_664 2_665
Sb1 Na1A Na1 165.5(3) 5_454 2_665
Sb1 Na1A Na1 61.83(13) . 2_665
Sb2 Na1A Na1 64.75(15) . 2_665
Na1B Na1A Eu1 109.8(10) 1_554 2_665
Sb1 Na1A Eu1 60.68(4) 6_664 2_665
Sb1 Na1A Eu1 165.5(3) 5_454 2_665
Sb1 Na1A Eu1 61.83(13) . 2_665
Sb2 Na1A Eu1 64.75(15) . 2_665
Na1 Na1A Eu1 0.00(3) 2_665 2_665
Na1B Na1A Na1 109.8(10) 1_554 3_565
Sb1 Na1A Na1 165.5(3) 6_664 3_565
Sb1 Na1A Na1 60.68(4) 5_454 3_565
Sb1 Na1A Na1 61.84(13) . 3_565
Sb2 Na1A Na1 64.75(15) . 3_565
Na1 Na1A Na1 104.8(2) 2_665 3_565
Eu1 Na1A Na1 104.8(2) 2_665 3_565
Na1B Na1A Eu1 109.8(10) 1_554 3_565
Sb1 Na1A Eu1 165.5(3) 6_664 3_565
Sb1 Na1A Eu1 60.68(4) 5_454 3_565
Sb1 Na1A Eu1 61.84(13) . 3_565
Sb2 Na1A Eu1 64.75(15) . 3_565
Na1 Na1A Eu1 104.8(2) 2_665 3_565
Eu1 Na1A Eu1 104.8(2) 2_665 3_565
Na1 Na1A Eu1 0.00(2) 3_565 3_565
Na1B Na1A Na1B 139.4(6) 1_554 6_664
Sb1 Na1A Na1B 61.8(3) 6_664 6_664
Sb1 Na1A Na1B 128.8(6) 5_454 6_664
Sb1 Na1A Na1B 49.4(3) . 6_664
Sb2 Na1A Na1B 114.2(4) . 6_664
Na1 Na1A Na1B 53.2(4) 2_665 6_664
Eu1 Na1A Na1B 53.2(4) 2_665 6_664
Na1 Na1A Na1B 110.4(3) 3_565 6_664
Eu1 Na1A Na1B 110.4(3) 3_565 6_664
Na1B Na1A Na1B 139.4(6) 1_554 5_454
Sb1 Na1A Na1B 128.8(6) 6_664 5_454
Sb1 Na1A Na1B 61.8(3) 5_454 5_454
Sb1 Na1A Na1B 49.4(3) . 5_454
Sb2 Na1A Na1B 114.2(4) . 5_454
Na1 Na1A Na1B 110.4(3) 2_665 5_454
Eu1 Na1A Na1B 110.4(3) 2_665 5_454
Na1 Na1A Na1B 53.2(4) 3_565 5_454
Eu1 Na1A Na1B 53.2(4) 3_565 5_454
Na1B Na1A Na1B 73.4(9) 6_664 5_454
Na1B Na1A Eu1 46.3(10) 1_554 5_564
Sb1 Na1A Eu1 57.37(10) 6_664 5_564
Sb1 Na1A Eu1 121.9(2) 5_454 5_564
Sb1 Na1A Eu1 122.3(2) . 5_564
Sb2 Na1A Eu1 55.51(13) . 5_564
Na1 Na1A Eu1 63.55(10) 2_665 5_564
Eu1 Na1A Eu1 63.55(10) 2_665 5_564
Na1 Na1A Eu1 118.3(3) 3_565 5_564
Eu1 Na1A Eu1 118.3(3) 3_565 5_564
Na1B Na1A Eu1 106.8(4) 6_664 5_564
Na1B Na1A Eu1 169.2(4) 5_454 5_564
Na1A Na1B Sb1 82.3(8) 1_556 6_665
Na1A Na1B Sb1 82.2(8) 1_556 5_455
Sb1 Na1B Sb1 137.9(10) 6_665 5_455
Na1A Na1B Sb2 83.2(17) 1_556 1_556
Sb1 Na1B Sb2 108.4(5) 6_665 1_556
Sb1 Na1B Sb2 108.4(5) 5_455 1_556
Na1A Na1B Na1 120.2(12) 1_556 5_565
Sb1 Na1B Na1 66.01(17) 6_665 5_565
Sb1 Na1B Na1 152.4(8) 5_455 5_565
Sb2 Na1B Na1 63.1(5) 1_556 5_565
Na1A Na1B Eu1 120.2(12) 1_556 5_565
Sb1 Na1B Eu1 66.01(17) 6_665 5_565
Sb1 Na1B Eu1 152.4(8) 5_455 5_565
Sb2 Na1B Eu1 63.1(5) 1_556 5_565
Na1 Na1B Eu1 0.00(3) 5_565 5_565
Na1A Na1B Na1 120.2(12) 1_556 6
Sb1 Na1B Na1 152.4(8) 6_665 6
Sb1 Na1B Na1 66.01(17) 5_455 6
Sb2 Na1B Na1 63.1(5) 1_556 6
Na1 Na1B Na1 87.7(7) 5_565 6
Eu1 Na1B Na1 87.7(7) 5_565 6
Na1A Na1B Eu1 120.2(12) 1_556 6
Sb1 Na1B Eu1 152.4(8) 6_665 6
Sb1 Na1B Eu1 66.01(17) 5_455 6
Sb2 Na1B Eu1 63.1(5) 1_556 6
Na1 Na1B Eu1 87.7(7) 5_565 6
Eu1 Na1B Eu1 87.7(7) 5_565 6
Na1 Na1B Eu1 0.00(2) 6 6
Na1A Na1B Sb1 175(2) 1_556 .
Sb1 Na1B Sb1 99.2(5) 6_665 .
Sb1 Na1B Sb1 99.2(5) 5_455 .
Sb2 Na1B Sb1 92.3(7) 1_556 .
Na1 Na1B Sb1 57.1(4) 5_565 .
Eu1 Na1B Sb1 57.1(4) 5_565 .
Na1 Na1B Sb1 57.1(4) 6 .
Eu1 Na1B Sb1 57.1(4) 6 .
Na1A Na1B Na1A 134.6(13) 1_556 6_665
Sb1 Na1B Na1A 54.3(3) 6_665 6_665
Sb1 Na1B Na1A 119.6(7) 5_455 6_665
Sb2 Na1B Na1A 119.8(7) 1_556 6_665
Na1 Na1B Na1A 57.5(3) 5_565 6_665
Eu1 Na1B Na1A 57.5(3) 5_565 6_665
Na1 Na1B Na1A 105.2(6) 6 6_665
Eu1 Na1B Na1A 105.2(6) 6 6_665
Sb1 Na1B Na1A 48.2(3) . 6_665
Na1A Na1B Na1A 134.6(13) 1_556 5_455
Sb1 Na1B Na1A 119.6(7) 6_665 5_455
Sb1 Na1B Na1A 54.3(3) 5_455 5_455
Sb2 Na1B Na1A 119.8(7) 1_556 5_455
Na1 Na1B Na1A 105.2(6) 5_565 5_455
Eu1 Na1B Na1A 105.2(6) 5_565 5_455
Na1 Na1B Na1A 57.5(3) 6 5_455
Eu1 Na1B Na1A 57.5(3) 6 5_455
Sb1 Na1B Na1A 48.2(3) . 5_455
Na1A Na1B Na1A 70.5(5) 6_665 5_455
Na1A Na1B Na1 55.6(8) 1_556 2_666
Sb1 Na1B Na1 54.8(2) 6_665 2_666
Sb1 Na1B Na1 136.1(7) 5_455 2_666
Sb2 Na1B Na1 59.4(3) 1_556 2_666
Na1 Na1B Na1 64.7(3) 5_565 2_666
Eu1 Na1B Na1 64.7(3) 5_565 2_666
Na1 Na1B Na1 122.4(7) 6 2_666
Eu1 Na1B Na1 122.4(7) 6 2_666
Sb1 Na1B Na1 121.8(5) . 2_666
Na1A Na1B Na1 100.42(17) 6_665 2_666
Na1A Na1B Na1 169.5(5) 5_455 2_666
Na1B Eu1 Na1B 111.9(8) 5_554 6_654
Na1B Eu1 Sb1 66.2(4) 5_554 5_554
Na1B Eu1 Sb1 135.1(3) 6_654 5_554
Na1B Eu1 Sb1 135.1(3) 5_554 6_654
Na1B Eu1 Sb1 66.2(4) 6_654 6_654
Sb1 Eu1 Sb1 84.18(3) 5_554 6_654
Na1B Eu1 Ga 99.4(3) 5_554 .
Na1B Eu1 Ga 99.4(3) 6_654 .
Sb1 Eu1 Ga 125.48(2) 5_554 .
Sb1 Eu1 Ga 125.48(2) 6_654 .
Na1B Eu1 Sb2 57.4(4) 5_554 4_665
Na1B Eu1 Sb2 57.4(4) 6_654 4_665
Sb1 Eu1 Sb2 94.388(18) 5_554 4_665
Sb1 Eu1 Sb2 94.387(18) 6_654 4_665
Ga Eu1 Sb2 122.63(4) . 4_665
Na1B Eu1 Sb1 117.9(4) 5_554 2_665
Na1B Eu1 Sb1 53.0(3) 6_654 2_665
Sb1 Eu1 Sb1 170.36(3) 5_554 2_665
Sb1 Eu1 Sb1 96.945(19) 6_654 2_665
Ga Eu1 Sb1 46.626(19) . 2_665
Sb2 Eu1 Sb1 95.07(2) 4_665 2_665
Na1B Eu1 Sb1 53.0(3) 5_554 3_565
Na1B Eu1 Sb1 117.9(4) 6_654 3_565
Sb1 Eu1 Sb1 96.946(19) 5_554 3_565
Sb1 Eu1 Sb1 170.36(3) 6_654 3_565
Ga Eu1 Sb1 46.626(19) . 3_565
Sb2 Eu1 Sb1 95.07(2) 4_665 3_565
Sb1 Eu1 Sb1 80.36(3) 2_665 3_565
Na1B Eu1 Na1A 69.3(4) 5_554 3_565
Na1B Eu1 Na1A 171.4(4) 6_654 3_565
Sb1 Eu1 Na1A 53.46(11) 5_554 3_565
Sb1 Eu1 Na1A 119.33(14) 6_654 3_565
Ga Eu1 Na1A 72.09(12) . 3_565
Sb2 Eu1 Na1A 125.94(16) 4_665 3_565
Sb1 Eu1 Na1A 118.59(12) 2_665 3_565
Sb1 Eu1 Na1A 55.52(13) 3_565 3_565
Na1B Eu1 Na1A 171.4(4) 5_554 2_665
Na1B Eu1 Na1A 69.3(4) 6_654 2_665
Sb1 Eu1 Na1A 119.33(14) 5_554 2_665
Sb1 Eu1 Na1A 53.46(11) 6_654 2_665
Ga Eu1 Na1A 72.09(12) . 2_665
Sb2 Eu1 Na1A 125.94(16) 4_665 2_665
Sb1 Eu1 Na1A 55.52(13) 2_665 2_665
Sb1 Eu1 Na1A 118.59(12) 3_565 2_665
Na1A Eu1 Na1A 108.1(3) 3_565 2_665
Na1B Eu1 Sb2 120.1(4) 5_554 .
Na1B Eu1 Sb2 120.1(4) 6_654 .
Sb1 Eu1 Sb2 93.61(2) 5_554 .
Sb1 Eu1 Sb2 93.61(2) 6_654 .
Ga Eu1 Sb2 46.58(3) . .
Sb2 Eu1 Sb2 169.22(4) 4_665 .
Sb1 Eu1 Sb2 76.772(17) 2_665 .
Sb1 Eu1 Sb2 76.771(17) 3_565 .
Na1A Eu1 Sb2 54.93(15) 3_565 .
Na1A Eu1 Sb2 54.93(15) 2_665 .
Na1B Eu1 Na1 65.8(4) 5_554 4_665
Na1B Eu1 Na1 65.8(4) 6_654 4_665
Sb1 Eu1 Na1 132.048(18) 5_554 4_665
Sb1 Eu1 Na1 132.047(18) 6_654 4_665
Ga Eu1 Na1 64.06(4) . 4_665
Sb2 Eu1 Na1 58.57(2) 4_665 4_665
Sb1 Eu1 Na1 53.026(18) 2_665 4_665
Sb1 Eu1 Na1 53.027(18) 3_565 4_665
Na1A Eu1 Na1 108.37(13) 3_565 4_665
Na1A Eu1 Na1 108.37(13) 2_665 4_665
Sb2 Eu1 Na1 110.64(3) . 4_665
Sb1 Ga Sb1 111.64(4) 3_565 .
Sb1 Ga Sb1 111.64(4) 3_565 2_665
Sb1 Ga Sb1 111.64(4) . 2_665
Sb1 Ga Sb2 107.20(4) 3_565 .
Sb1 Ga Sb2 107.20(4) . .
Sb1 Ga Sb2 107.20(4) 2_665 .
Sb1 Ga Eu1 68.753(11) 3_565 .
Sb1 Ga Eu1 179.14(7) . .
Sb1 Ga Eu1 68.752(11) 2_665 .
Sb2 Ga Eu1 71.94(3) . .
Sb1 Ga Eu1 68.751(11) 3_565 2_665
Sb1 Ga Eu1 68.751(11) . 2_665
Sb1 Ga Eu1 179.14(7) 2_665 2_665
Sb2 Ga Eu1 71.94(3) . 2_665
Eu1 Ga Eu1 110.84(3) . 2_665
Sb1 Ga Na1 68.751(11) 3_565 2_665
Sb1 Ga Na1 68.751(11) . 2_665
Sb1 Ga Na1 179.14(7) 2_665 2_665
Sb2 Ga Na1 71.94(3) . 2_665
Eu1 Ga Na1 110.84(3) . 2_665
Eu1 Ga Na1 0.00(3) 2_665 2_665
Sb1 Ga Na1 179.14(7) 3_565 3_565
Sb1 Ga Na1 68.751(11) . 3_565
Sb1 Ga Na1 68.752(11) 2_665 3_565
Sb2 Ga Na1 71.94(3) . 3_565
Eu1 Ga Na1 110.84(3) . 3_565
Eu1 Ga Na1 110.84(3) 2_665 3_565
Na1 Ga Na1 110.84(3) 2_665 3_565
Sb1 Ga Eu1 179.14(7) 3_565 3_565
Sb1 Ga Eu1 68.751(11) . 3_565
Sb1 Ga Eu1 68.752(11) 2_665 3_565
Sb2 Ga Eu1 71.94(3) . 3_565
Eu1 Ga Eu1 110.84(3) . 3_565
Eu1 Ga Eu1 110.84(3) 2_665 3_565
Na1 Ga Eu1 110.84(3) 2_665 3_565
Na1 Ga Eu1 0.00(2) 3_565 3_565
Ga Sb1 Na1B 125.2(5) . 6_664
Ga Sb1 Na1B 125.2(5) . 5_454
Na1B Sb1 Na1B 99.6(10) 6_664 5_454
Ga Sb1 Na1A 133.20(18) . 6_665
Na1B Sb1 Na1A 20.1(4) 6_664 6_665
Na1B Sb1 Na1A 100.0(4) 5_454 6_665
Ga Sb1 Na1A 133.20(18) . 5_455
Na1B Sb1 Na1A 100.0(4) 6_664 5_455
Na1B Sb1 Na1A 20.1(4) 5_454 5_455
Na1A Sb1 Na1A 93.4(4) 6_665 5_455
Ga Sb1 Na1A 84.95(19) . .
Na1B Sb1 Na1A 76.2(5) 6_664 .
Na1B Sb1 Na1A 76.2(5) 5_454 .
Na1A Sb1 Na1A 95.75(18) 6_665 .
Na1A Sb1 Na1A 95.75(18) 5_455 .
Ga Sb1 Na1 79.85(3) . 5_565
Na1B Sb1 Na1 77.2(5) 6_664 5_565
Na1B Sb1 Na1 146.3(5) 5_454 5_565
Na1A Sb1 Na1 65.86(15) 6_665 5_565
Na1A Sb1 Na1 126.42(16) 5_455 5_565
Na1A Sb1 Na1 133.23(6) . 5_565
Ga Sb1 Eu1 79.85(3) . 5_565
Na1B Sb1 Eu1 77.2(5) 6_664 5_565
Na1B Sb1 Eu1 146.3(5) 5_454 5_565
Na1A Sb1 Eu1 65.86(15) 6_665 5_565
Na1A Sb1 Eu1 126.42(16) 5_455 5_565
Na1A Sb1 Eu1 133.23(6) . 5_565
Na1 Sb1 Eu1 0.00(3) 5_565 5_565
Ga Sb1 Na1 79.85(3) . 6
Na1B Sb1 Na1 146.3(5) 6_664 6
Na1B Sb1 Na1 77.2(5) 5_454 6
Na1A Sb1 Na1 126.42(16) 6_665 6
Na1A Sb1 Na1 65.86(15) 5_455 6
Na1A Sb1 Na1 133.23(6) . 6
Na1 Sb1 Na1 87.07(3) 5_565 6
Eu1 Sb1 Na1 87.07(3) 5_565 6
Ga Sb1 Eu1 79.85(3) . 6
Na1B Sb1 Eu1 146.3(5) 6_664 6
Na1B Sb1 Eu1 77.2(5) 5_454 6
Na1A Sb1 Eu1 126.42(16) 6_665 6
Na1A Sb1 Eu1 65.86(15) 5_455 6
Na1A Sb1 Eu1 133.23(6) . 6
Na1 Sb1 Eu1 87.07(3) 5_565 6
Eu1 Sb1 Eu1 87.07(3) 5_565 6
Na1 Sb1 Eu1 0.00(3) 6 6
Ga Sb1 Na1 64.62(2) . 2_665
Na1B Sb1 Na1 61.0(5) 6_664 2_665
Na1B Sb1 Na1 137.2(5) 5_454 2_665
Na1A Sb1 Na1 74.30(18) 6_665 2_665
Na1A Sb1 Na1 153.04(15) 5_455 2_665
Na1A Sb1 Na1 62.65(8) . 2_665
Na1 Sb1 Na1 70.878(7) 5_565 2_665
Eu1 Sb1 Na1 70.878(7) 5_565 2_665
Na1 Sb1 Na1 140.53(2) 6 2_665
Eu1 Sb1 Na1 140.53(2) 6 2_665
Ga Sb1 Eu1 64.62(2) . 2_665
Na1B Sb1 Eu1 61.0(5) 6_664 2_665
Na1B Sb1 Eu1 137.2(5) 5_454 2_665
Na1A Sb1 Eu1 74.30(18) 6_665 2_665
Na1A Sb1 Eu1 153.04(15) 5_455 2_665
Na1A Sb1 Eu1 62.65(8) . 2_665
Na1 Sb1 Eu1 70.878(7) 5_565 2_665
Eu1 Sb1 Eu1 70.878(7) 5_565 2_665
Na1 Sb1 Eu1 140.53(2) 6 2_665
Eu1 Sb1 Eu1 140.53(2) 6 2_665
Na1 Sb1 Eu1 0.00(3) 2_665 2_665
Ga Sb2 Na1B 101.6(5) . 1_554
Ga Sb2 Na1B 101.6(5) . 3_564
Na1B Sb2 Na1B 116.0(3) 1_554 3_564
Ga Sb2 Na1B 101.6(5) . 2_664
Na1B Sb2 Na1B 116.0(3) 1_554 2_664
Na1B Sb2 Na1B 116.0(3) 3_564 2_664
Ga Sb2 Na1A 82.86(15) . 3_565
Na1B Sb2 Na1A 120.73(2) 1_554 3_565
Na1B Sb2 Na1A 18.8(4) 3_564 3_565
Na1B Sb2 Na1A 120.73(2) 2_664 3_565
Ga Sb2 Na1A 82.86(15) . .
Na1B Sb2 Na1A 18.8(4) 1_554 .
Na1B Sb2 Na1A 120.73(2) 3_564 .
Na1B Sb2 Na1A 120.73(2) 2_664 .
Na1A Sb2 Na1A 118.48(6) 3_565 .
Ga Sb2 Na1A 82.86(15) . 2_665
Na1B Sb2 Na1A 120.73(2) 1_554 2_665
Na1B Sb2 Na1A 120.73(2) 3_564 2_665
Na1B Sb2 Na1A 18.8(4) 2_664 2_665
Na1A Sb2 Na1A 118.48(6) 3_565 2_665
Na1A Sb2 Na1A 118.48(6) . 2_665
Ga Sb2 Na1 129.305(19) . 4_664
Na1B Sb2 Na1 129.1(5) 1_554 4_664
Na1B Sb2 Na1 59.6(3) 3_564 4_664
Na1B Sb2 Na1 59.6(3) 2_664 4_664
Na1A Sb2 Na1 72.23(10) 3_565 4_664
Na1A Sb2 Na1 147.84(15) . 4_664
Na1A Sb2 Na1 72.23(10) 2_665 4_664
Ga Sb2 Eu1 129.305(19) . 4_664
Na1B Sb2 Eu1 129.1(5) 1_554 4_664
Na1B Sb2 Eu1 59.6(3) 3_564 4_664
Na1B Sb2 Eu1 59.6(3) 2_664 4_664
Na1A Sb2 Eu1 72.23(10) 3_565 4_664
Na1A Sb2 Eu1 147.84(15) . 4_664
Na1A Sb2 Eu1 72.23(10) 2_665 4_664
Na1 Sb2 Eu1 0.00(2) 4_664 4_664
Ga Sb2 Na1 129.305(19) . 5_564
Na1B Sb2 Na1 59.6(3) 1_554 5_564
Na1B Sb2 Na1 59.6(3) 3_564 5_564
Na1B Sb2 Na1 129.1(5) 2_664 5_564
Na1A Sb2 Na1 72.23(10) 3_565 5_564
Na1A Sb2 Na1 72.23(10) . 5_564
Na1A Sb2 Na1 147.84(15) 2_665 5_564
Na1 Sb2 Na1 84.15(3) 4_664 5_564
Eu1 Sb2 Na1 84.15(3) 4_664 5_564
Ga Sb2 Eu1 129.305(19) . 5_564
Na1B Sb2 Eu1 59.6(3) 1_554 5_564
Na1B Sb2 Eu1 59.6(3) 3_564 5_564
Na1B Sb2 Eu1 129.1(5) 2_664 5_564
Na1A Sb2 Eu1 72.23(10) 3_565 5_564
Na1A Sb2 Eu1 72.23(10) . 5_564
Na1A Sb2 Eu1 147.84(15) 2_665 5_564
Na1 Sb2 Eu1 84.15(3) 4_664 5_564
Eu1 Sb2 Eu1 84.15(3) 4_664 5_564
Na1 Sb2 Eu1 0.00(2) 5_564 5_564
Ga Sb2 Na1 129.30(2) . 6_554
Na1B Sb2 Na1 59.6(3) 1_554 6_554
Na1B Sb2 Na1 129.1(5) 3_564 6_554
Na1B Sb2 Na1 59.6(3) 2_664 6_554
Na1A Sb2 Na1 147.84(15) 3_565 6_554
Na1A Sb2 Na1 72.23(10) . 6_554
Na1A Sb2 Na1 72.23(10) 2_665 6_554
Na1 Sb2 Na1 84.15(3) 4_664 6_554
Eu1 Sb2 Na1 84.15(3) 4_664 6_554
Na1 Sb2 Na1 84.15(3) 5_564 6_554
Eu1 Sb2 Na1 84.15(3) 5_564 6_554

loop_
_geom_bond_atom_site_label_1
_geom_bond_atom_site_label_2
_geom_bond_distance
_geom_bond_site_symmetry_2
Na1A Na1B 1.06(2) 1_554
Na1A Sb1 3.070(3) 6_664
Na1A Sb1 3.070(3) 5_454
Na1A Sb1 3.236(8) .
Na1A Sb2 3.285(10) .
Na1A Na1 3.487(5) 2_665
Na1A Eu1 3.487(5) 2_665
Na1A Na1 3.487(5) 3_565
Na1A Eu1 3.487(5) 3_565
Na1A Na1B 3.870(19) 6_664
Na1A Na1B 3.870(19) 5_454
Na1A Eu1 3.956(8) 5_564
Na1B Na1A 1.06(2) 1_556
Na1B Sb1 3.026(10) 6_665
Na1B Sb1 3.026(10) 5_455
Na1B Sb2 3.24(3) 1_556
Na1B Na1 3.31(2) 5_565
Na1B Eu1 3.31(2) 5_565
Na1B Na1 3.31(2) 6
Na1B Eu1 3.31(2) 6
Na1B Sb1 3.63(3) .
Na1B Na1A 3.870(18) 6_665
Na1B Na1A 3.870(18) 5_455
Na1B Na1 3.975(17) 2_666
Eu1 Na1B 3.31(2) 5_554
Eu1 Na1B 3.31(2) 6_654
Eu1 Sb1 3.3312(8) 5_554
Eu1 Sb1 3.3313(8) 6_654
Eu1 Ga 3.3549(8) .
Eu1 Sb2 3.4242(10) 4_665
Eu1 Sb1 3.4608(7) 2_665
Eu1 Sb1 3.4608(7) 3_565
Eu1 Na1A 3.487(5) 3_565
Eu1 Na1A 3.487(5) 2_665
Eu1 Sb2 3.6301(9) .
Eu1 Na1 3.9396(3) 4_665
Ga Sb1 2.6991(9) 3_565
Ga Sb1 2.6991(9) .
Ga Sb1 2.6991(9) 2_665
Ga Sb2 2.773(2) .
Ga Eu1 3.3549(8) 2_665
Ga Na1 3.3549(8) 2_665
Ga Na1 3.3549(8) 3_565
Ga Eu1 3.3549(8) 3_565
Sb1 Na1B 3.026(10) 6_664
Sb1 Na1B 3.026(10) 5_454
Sb1 Na1A 3.070(3) 6_665
Sb1 Na1A 3.070(3) 5_455
Sb1 Na1 3.3312(8) 5_565
Sb1 Eu1 3.3312(8) 5_565
Sb1 Na1 3.3313(8) 6
Sb1 Eu1 3.3313(8) 6
Sb1 Na1 3.4607(7) 2_665
Sb1 Eu1 3.4607(7) 2_665
Sb2 Na1B 3.24(3) 1_554
Sb2 Na1B 3.24(3) 3_564
Sb2 Na1B 3.24(3) 2_664
Sb2 Na1A 3.285(10) 3_565
Sb2 Na1A 3.285(10) 2_665
Sb2 Na1 3.4242(10) 4_664
Sb2 Eu1 3.4242(10) 4_664
Sb2 Na1 3.4242(10) 5_564
Sb2 Eu1 3.4242(10) 5_564
Sb2 Na1 3.4243(10) 6_554
